data_1520178
loop_
_publ_author_name
'Huth, Susanne L.'
'Threlfall, Terry L.'
'Hursthouse, Michael B.'

_publ_section_title
;
 N,N'-bis-Phenylurea
;
_journal_name_full 'Crystal Structure Report Archive'
_journal_page_first 681
_journal_year 2008
_chemical_formula_sum 'C13 H12 N2 O'
_chemical_formula_weight 212.25
_chemical_name_systematic
;
 N,N'-bis-Phenylurea
;
_space_group_IT_number 33
_symmetry_cell_setting orthorhombic
_symmetry_space_group_name_Hall 'P 2c -2n'
_symmetry_space_group_name_H-M 'P n a 21'
_atom_sites_solution_hydrogens geom
_atom_sites_solution_primary direct
_atom_sites_solution_secondary difmap
_cell_angle_alpha 90.00
_cell_angle_beta 90.00
_cell_angle_gamma 90.00
_cell_formula_units_Z 4
_cell_length_a 9.0662(3)
_cell_length_b 10.3420(4)
_cell_length_c 11.7380(4)
_cell_measurement_reflns_used 7942
_cell_measurement_temperature 120(2)
_cell_measurement_theta_max 27.48
_cell_measurement_theta_min 2.91
_cell_volume 1100.59(7)
_computing_cell_refinement 'DENZO (Otwinowski & Minor, 1997) & COLLECT (Hooft, R.W.W., 1998)'
_computing_data_collection 'COLLECT (Hooft, R.W.W., 1998)'
_computing_data_reduction 'DENZO (Otwinowski & Minor, 1997) & COLLECT (Hooft, R.W.W., 1998)'
_computing_structure_refinement 'SHELXL-97 (Sheldrick, 1997)'
_computing_structure_solution 'SHELXS-97 (Sheldrick, 1997)'
_diffrn_ambient_temperature 120(2)
_diffrn_measured_fraction_theta_full 0.992
_diffrn_measured_fraction_theta_max 0.992
_diffrn_measurement_device_type 'Bruker-Nonius APEX II CCD camera on \k-goniostat'
_diffrn_measurement_method '\f & \w scans'
_diffrn_radiation_monochromator '10cm confocal mirrors'
_diffrn_radiation_source 'Bruker-Nonius FR591 rotating anode'
_diffrn_radiation_type MoK\a
_diffrn_radiation_wavelength 0.71073
_diffrn_reflns_av_R_equivalents 0.0530
_diffrn_reflns_av_sigmaI/netI 0.0550
_diffrn_reflns_limit_h_max 11
_diffrn_reflns_limit_h_min -11
_diffrn_reflns_limit_k_max 13
_diffrn_reflns_limit_k_min -13
_diffrn_reflns_limit_l_max 15
_diffrn_reflns_limit_l_min -15
_diffrn_reflns_number 9386
_diffrn_reflns_theta_full 27.49
_diffrn_reflns_theta_max 27.49
_diffrn_reflns_theta_min 2.99
_exptl_absorpt_coefficient_mu 0.083
_exptl_absorpt_correction_T_max 0.9983
_exptl_absorpt_correction_T_min 0.9612
_exptl_absorpt_correction_type multi-scan
_exptl_absorpt_process_details 'SADABS 2007/2 (Sheldrick, G.M., 2007)'
_exptl_crystal_colour colourless
_exptl_crystal_density_diffrn 1.281
_exptl_crystal_density_method 'not measured'
_exptl_crystal_description 'cut needle'
_exptl_crystal_F_000 448
_exptl_crystal_size_max 0.48
_exptl_crystal_size_mid 0.06
_exptl_crystal_size_min 0.02
_refine_diff_density_max 0.199
_refine_diff_density_min -0.202
_refine_diff_density_rms 0.048
_refine_ls_abs_structure_details 'Flack H D (1983), Acta Cryst. A39, 876-881'
_refine_ls_abs_structure_Flack -1(2)
_refine_ls_extinction_coef 0.010(2)
_refine_ls_extinction_expression Fc^*^=kFc[1+0.001xFc^2^\l^3^/sin(2\q)]^-1/4^
_refine_ls_extinction_method SHELXL
_refine_ls_goodness_of_fit_ref 1.080
_refine_ls_hydrogen_treatment mixed
_refine_ls_matrix_type full
_refine_ls_number_parameters 154
_refine_ls_number_reflns 2433
_refine_ls_number_restraints 3
_refine_ls_restrained_S_all 1.079
_refine_ls_R_factor_all 0.0691
_refine_ls_R_factor_gt 0.0500
_refine_ls_shift/su_max 0.001
_refine_ls_shift/su_mean 0.000
_refine_ls_structure_factor_coef Fsqd
_refine_ls_weighting_details 'calc w=1/[\s^2^(Fo^2^)+(0.0254P)^2^+0.5368P] where P=(Fo^2^+2Fc^2^)/3'
_refine_ls_weighting_scheme calc
_refine_ls_wR_factor_gt 0.0976
_refine_ls_wR_factor_ref 0.1075
_reflns_number_gt 1999
_reflns_number_total 2433
_reflns_threshold_expression >2sigma(I)
_cod_data_source_file eCrystal-681.cif
_cod_data_source_block 2008lsh045
_cod_depositor_comments
;
Citation :
Huth, Susanne L. and Threlfall, Terry L. and Hursthouse, Michael B. (2008) 
University of Southampton, Crystal Structure Report Archive. 
(doi:10.5258/ecrystals/681)

More at:
http://ecrystals.chem.soton.ac.uk/681/

The following automatic conversions were performed:

'_symmetry_cell_setting' value 'Orthorhombic' changed to
'orthorhombic' according to the built-in table from CIF Core
dictionary named 'cif_core.dic' version 2.4.1 from 2010-06-29.

Automatic conversion script
Id: cif_fix_values 3392 2015-05-12 13:50:21Z andrius 
;
_cod_database_code 1520178

loop_
_symmetry_equiv_pos_as_xyz
'x, y, z'
'-x, -y, z+1/2'
'x+1/2, -y+1/2, z'
'-x+1/2, y+1/2, z+1/2'

loop_
_atom_site_label
_atom_site_type_symbol
_atom_site_fract_x
_atom_site_fract_y
_atom_site_fract_z
_atom_site_U_iso_or_equiv
_atom_site_adp_type
_atom_site_occupancy
_atom_site_symmetry_multiplicity
_atom_site_calc_flag
_atom_site_refinement_flags
_atom_site_disorder_assembly
_atom_site_disorder_group
C1 C -0.0321(2) 0.6748(2) 0.9062(2) 0.0259(5) Uani 1 1 d . . .
C2 C 0.0757(3) 0.7465(2) 0.9633(2) 0.0286(5) Uani 1 1 d . . .
H2 H 0.1141 0.8235 0.9307 0.034 Uiso 1 1 calc R . .
C3 C 0.1259(3) 0.7034(3) 1.0682(2) 0.0351(6) Uani 1 1 d . . .
H3 H 0.2012 0.7502 1.1065 0.042 Uiso 1 1 calc R . .
C4 C 0.0677(3) 0.5934(3) 1.1180(3) 0.0416(7) Uani 1 1 d . . .
H4 H 0.1016 0.5656 1.1906 0.050 Uiso 1 1 calc R . .
C5 C -0.0403(3) 0.5243(3) 1.0611(2) 0.0413(7) Uani 1 1 d . . .
H5 H -0.0810 0.4488 1.0950 0.050 Uiso 1 1 calc R . .
C6 C -0.0894(3) 0.5643(2) 0.9552(2) 0.0319(6) Uani 1 1 d . . .
H6 H -0.1625 0.5158 0.9162 0.038 Uiso 1 1 calc R . .
C7 C -0.0115(2) 0.7658(2) 0.7127(2) 0.0229(5) Uani 1 1 d . . .
C8 C -0.0364(3) 0.8451(2) 0.5160(2) 0.0251(5) Uani 1 1 d . . .
C9 C 0.0837(2) 0.9287(2) 0.5108(2) 0.0272(5) Uani 1 1 d . . .
H9 H 0.1296 0.9574 0.5790 0.033 Uiso 1 1 calc R . .
C10 C 0.1362(3) 0.9700(2) 0.4062(2) 0.0322(5) Uani 1 1 d . . .
H10 H 0.2196 1.0255 0.4032 0.039 Uiso 1 1 calc R . .
C11 C 0.0686(3) 0.9313(3) 0.3058(2) 0.0335(6) Uani 1 1 d . . .
H11 H 0.1057 0.9589 0.2341 0.040 Uiso 1 1 calc R . .
C12 C -0.0536(3) 0.8520(3) 0.3117(2) 0.0366(6) Uani 1 1 d . . .
H12 H -0.1026 0.8272 0.2436 0.044 Uiso 1 1 calc R . .
C13 C -0.1056(3) 0.8082(2) 0.4153(2) 0.0317(5) Uani 1 1 d . . .
H13 H -0.1890 0.7527 0.4178 0.038 Uiso 1 1 calc R . .
N1 N -0.0909(2) 0.7171(2) 0.80033(16) 0.0248(5) Uani 1 1 d D . .
N2 N -0.0941(2) 0.7997(2) 0.62005(18) 0.0262(5) Uani 1 1 d D . .
O1 O 0.12384(15) 0.77817(17) 0.71479(16) 0.0298(4) Uani 1 1 d . . .
H1N H -0.1852(19) 0.708(3) 0.791(2) 0.040(8) Uiso 1 1 d D . .
H2N H -0.185(2) 0.772(2) 0.620(2) 0.027(7) Uiso 1 1 d D . .

loop_
_atom_site_aniso_label
_atom_site_aniso_U_11
_atom_site_aniso_U_22
_atom_site_aniso_U_33
_atom_site_aniso_U_23
_atom_site_aniso_U_13
_atom_site_aniso_U_12
C1 0.0205(11) 0.0329(12) 0.0243(12) -0.0022(11) 0.0028(10) 0.0093(10)
C2 0.0239(11) 0.0296(12) 0.0322(13) -0.0018(10) -0.0006(10) 0.0027(10)
C3 0.0309(13) 0.0455(15) 0.0288(13) -0.0049(12) -0.0057(11) 0.0063(12)
C4 0.0458(17) 0.0472(17) 0.0318(15) 0.0093(13) -0.0040(13) 0.0137(14)
C5 0.0450(16) 0.0342(15) 0.0448(16) 0.0119(13) 0.0032(14) 0.0050(13)
C6 0.0297(12) 0.0284(12) 0.0377(14) 0.0017(11) -0.0031(11) 0.0028(10)
C7 0.0179(9) 0.0247(11) 0.0262(11) -0.0048(9) -0.0028(11) 0.0018(9)
C8 0.0221(11) 0.0287(13) 0.0244(11) -0.0010(11) 0.0005(11) 0.0065(9)
C9 0.0236(12) 0.0276(13) 0.0304(12) -0.0022(11) -0.0016(11) -0.0012(10)
C10 0.0305(12) 0.0264(11) 0.0396(14) 0.0049(13) 0.0043(12) 0.0003(10)
C11 0.0413(15) 0.0309(14) 0.0284(15) 0.0035(11) 0.0040(12) 0.0063(12)
C12 0.0385(15) 0.0403(16) 0.0310(15) 0.0008(12) -0.0066(12) -0.0020(12)
C13 0.0288(12) 0.0349(13) 0.0312(13) 0.0000(12) -0.0050(11) -0.0054(10)
N1 0.0150(9) 0.0359(12) 0.0236(11) 0.0023(9) -0.0039(8) 0.0002(9)
N2 0.0167(9) 0.0339(11) 0.0280(11) 0.0002(9) -0.0041(8) -0.0022(9)
O1 0.0149(7) 0.0455(11) 0.0289(8) -0.0011(8) -0.0009(7) -0.0001(7)

loop_
_atom_type_symbol
_atom_type_description
_atom_type_scat_dispersion_real
_atom_type_scat_dispersion_imag
_atom_type_scat_source
C C 0.0033 0.0016 'International Tables Vol C Tables 4.2.6.8 and 6.1.1.4'
H H 0.0000 0.0000 'International Tables Vol C Tables 4.2.6.8 and 6.1.1.4'
N N 0.0061 0.0033 'International Tables Vol C Tables 4.2.6.8 and 6.1.1.4'
O O 0.0106 0.0060 'International Tables Vol C Tables 4.2.6.8 and 6.1.1.4'

loop_
_geom_angle_atom_site_label_1
_geom_angle_atom_site_label_2
_geom_angle_atom_site_label_3
_geom_angle
_geom_angle_site_symmetry_1
_geom_angle_site_symmetry_3
C6 C1 C2 120.1(2) . .
C6 C1 N1 118.5(2) . .
C2 C1 N1 121.3(2) . .
C3 C2 C1 119.0(2) . .
C3 C2 H2 120.5 . .
C1 C2 H2 120.5 . .
C4 C3 C2 121.0(3) . .
C4 C3 H3 119.5 . .
C2 C3 H3 119.5 . .
C3 C4 C5 119.4(3) . .
C3 C4 H4 120.3 . .
C5 C4 H4 120.3 . .
C6 C5 C4 120.4(3) . .
C6 C5 H5 119.8 . .
C4 C5 H5 119.8 . .
C1 C6 C5 120.1(2) . .
C1 C6 H6 119.9 . .
C5 C6 H6 119.9 . .
O1 C7 N1 123.5(2) . .
O1 C7 N2 122.3(2) . .
N1 C7 N2 114.12(17) . .
C9 C8 C13 119.1(2) . .
C9 C8 N2 122.4(2) . .
C13 C8 N2 118.5(2) . .
C10 C9 C8 120.0(2) . .
C10 C9 H9 120.0 . .
C8 C9 H9 120.0 . .
C9 C10 C11 120.8(2) . .
C9 C10 H10 119.6 . .
C11 C10 H10 119.6 . .
C12 C11 C10 118.9(2) . .
C12 C11 H11 120.6 . .
C10 C11 H11 120.6 . .
C11 C12 C13 120.9(2) . .
C11 C12 H12 119.5 . .
C13 C12 H12 119.5 . .
C12 C13 C8 120.3(2) . .
C12 C13 H13 119.9 . .
C8 C13 H13 119.9 . .
C7 N1 C1 125.42(19) . .
C7 N1 H1N 117.9(19) . .
C1 N1 H1N 116.6(19) . .
C7 N2 C8 124.85(19) . .
C7 N2 H2N 115.7(18) . .
C8 N2 H2N 117.4(18) . .

loop_
_geom_bond_atom_site_label_1
_geom_bond_atom_site_label_2
_geom_bond_distance
_geom_bond_site_symmetry_2
C1 C6 1.381(3) .
C1 C2 1.398(4) .
C1 N1 1.421(3) .
C2 C3 1.386(4) .
C2 H2 0.9500 .
C3 C4 1.383(4) .
C3 H3 0.9500 .
C4 C5 1.385(4) .
C4 H4 0.9500 .
C5 C6 1.384(4) .
C5 H5 0.9500 .
C6 H6 0.9500 .
C7 O1 1.234(2) .
C7 N1 1.353(3) .
C7 N2 1.366(3) .
C8 C9 1.392(3) .
C8 C13 1.392(4) .
C8 N2 1.409(3) .
C9 C10 1.384(4) .
C9 H9 0.9500 .
C10 C11 1.388(4) .
C10 H10 0.9500 .
C11 C12 1.380(4) .
C11 H11 0.9500 .
C12 C13 1.381(4) .
C12 H12 0.9500 .
C13 H13 0.9500 .
N1 H1N 0.868(17) .
N2 H2N 0.868(17) .

loop_
_geom_hbond_atom_site_label_D
_geom_hbond_atom_site_label_H
_geom_hbond_atom_site_label_A
_geom_hbond_distance_DH
_geom_hbond_distance_HA
_geom_hbond_distance_DA
_geom_hbond_angle_DHA
_geom_hbond_site_symmetry_A
N1 H1N O1 0.868(17) 1.953(19) 2.775(2) 157(3) 3_465
N2 H2N O1 0.868(17) 2.13(2) 2.902(3) 148(2) 3_465
